data_4103657
loop_
_publ_author_name
'Corwin H. Booth'
'Daniel Kazhdan'
'Evan L. Werkema'
'Marc D. Walter'
'Wayne W. Lukens'
'Eric D. Bauer'
'Yung-Jin Hu'
'Laurent Maron'
'Odile Eisenstein'
'Martin Head-Gordon'
'Richard A. Andersen'

_publ_section_title
;
 Intermediate-Valence Tautomerism in Decamethylytterbocene Complexes of
 Methyl-Substituted Bipyridines
;
_journal_name_full 'Journal of the American Chemical Society'
_journal_page_first 17537
_journal_page_last 17549
_journal_paper_doi 10.1021/ja106902s
_journal_volume 132
_journal_year 2010
_chemical_formula_sum 'C32 H42 N2 Yb'
_chemical_formula_weight 627.72
_chemical_name_common cyb5dmb
_chemical_name_systematic
;
 cyb5
;
_space_group_IT_number 61
_symmetry_cell_setting orthorhombic
_symmetry_space_group_name_Hall '-P 2ac 2ab'
_symmetry_space_group_name_H-M 'P b c a'
_atom_sites_solution_hydrogens geom
_atom_sites_solution_primary direct
_atom_sites_solution_secondary difmap
_audit_creation_method SHELXL-97
_cell_angle_alpha 90.00
_cell_angle_beta 90.00
_cell_angle_gamma 90.00
_cell_formula_units_Z 8
_cell_length_a 18.0976(18)
_cell_length_b 15.9940(16)
_cell_length_c 19.676(2)
_cell_measurement_reflns_used 5431
_cell_measurement_temperature 156(2)
_cell_measurement_theta_max 24.87
_cell_measurement_theta_min 2.36
_cell_volume 5695.3(10)
_computing_cell_refinement 'Bruker SMART'
_computing_data_collection 'Bruker SMART'
_computing_data_reduction 'Bruker SAINT'
_computing_molecular_graphics 'Bruker SHELXTL'
_computing_publication_material 'Bruker SHELXTL'
_computing_structure_refinement 'SHELXL-97 (Sheldrick, 2008)'
_computing_structure_solution 'SHELXS-97 (Sheldrick, 2008)'
_diffrn_ambient_temperature 156(2)
_diffrn_detector_area_resol_mean 8.366
_diffrn_measured_fraction_theta_full 1.000
_diffrn_measured_fraction_theta_max 0.999
_diffrn_measurement_device_type 'CCD area detector'
_diffrn_measurement_method 'phi and omega scans'
_diffrn_radiation_monochromator graphite
_diffrn_radiation_source 'fine-focus sealed tube'
_diffrn_radiation_type MoK\a
_diffrn_radiation_wavelength 0.71073
_diffrn_reflns_av_R_equivalents 0.0431
_diffrn_reflns_av_sigmaI/netI 0.0297
_diffrn_reflns_limit_h_max 21
_diffrn_reflns_limit_h_min -14
_diffrn_reflns_limit_k_max 19
_diffrn_reflns_limit_k_min -19
_diffrn_reflns_limit_l_max 23
_diffrn_reflns_limit_l_min -23
_diffrn_reflns_number 29515
_diffrn_reflns_theta_full 25.00
_diffrn_reflns_theta_max 25.38
_diffrn_reflns_theta_min 1.99
_exptl_absorpt_coefficient_mu 3.306
_exptl_absorpt_correction_T_max 0.8263
_exptl_absorpt_correction_T_min 0.6732
_exptl_absorpt_correction_type empirical
_exptl_absorpt_process_details SADABS
_exptl_crystal_colour black
_exptl_crystal_density_diffrn 1.464
_exptl_crystal_density_method 'not measured'
_exptl_crystal_description block
_exptl_crystal_F_000 2544
_exptl_crystal_size_max 0.13
_exptl_crystal_size_mid 0.06
_exptl_crystal_size_min 0.06
_refine_diff_density_max 0.729
_refine_diff_density_min -0.377
_refine_diff_density_rms 0.090
_refine_ls_extinction_method none
_refine_ls_goodness_of_fit_ref 1.016
_refine_ls_hydrogen_treatment constr
_refine_ls_matrix_type full
_refine_ls_number_parameters 328
_refine_ls_number_reflns 5224
_refine_ls_number_restraints 0
_refine_ls_restrained_S_all 1.016
_refine_ls_R_factor_all 0.0392
_refine_ls_R_factor_gt 0.0266
_refine_ls_shift/su_max 0.001
_refine_ls_shift/su_mean 0.000
_refine_ls_structure_factor_coef Fsqd
_refine_ls_weighting_details 'calc w=1/[\s^2^(Fo^2^)+(0.0292P)^2^+3.7425P] where P=(Fo^2^+2Fc^2^)/3'
_refine_ls_weighting_scheme calc
_refine_ls_wR_factor_gt 0.0574
_refine_ls_wR_factor_ref 0.0628
_reflns_number_gt 4145
_reflns_number_total 5224
_reflns_threshold_expression >2sigma(I)
_cod_data_source_file ja106902s_si_003.cif
_cod_data_source_block cyb5
_cod_original_cell_volume 5695.2(10)
_cod_database_code 4103657

loop_
_symmetry_equiv_pos_as_xyz
'x, y, z'
'-x+1/2, -y, z+1/2'
'x+1/2, -y+1/2, -z'
'-x, y+1/2, -z+1/2'
'-x, -y, -z'
'x-1/2, y, -z-1/2'
'-x-1/2, y-1/2, z'
'x, -y-1/2, z-1/2'

loop_
_atom_site_label
_atom_site_type_symbol
_atom_site_fract_x
_atom_site_fract_y
_atom_site_fract_z
_atom_site_U_iso_or_equiv
_atom_site_adp_type
_atom_site_occupancy
_atom_site_symmetry_multiplicity
_atom_site_calc_flag
_atom_site_refinement_flags
C1 C 0.0769(2) 0.0524(2) 0.2900(2) 0.0321(9) Uani 1 1 d .
C2 C 0.0151(2) 0.0740(2) 0.3299(2) 0.0325(9) Uani 1 1 d .
C3 C -0.0180(2) 0.1458(3) 0.3003(2) 0.0325(9) Uani 1 1 d .
C4 C 0.0240(2) 0.1690(2) 0.2425(2) 0.0318(9) Uani 1 1 d .
C5 C 0.0825(2) 0.1114(2) 0.23670(19) 0.0333(10) Uani 1 1 d .
C6 C 0.1200(3) -0.0285(3) 0.2934(3) 0.0531(13) Uani 1 1 d .
H6A H 0.1102 -0.0562 0.3369 0.080 Uiso 1 1 calc R
H6B H 0.1729 -0.0165 0.2896 0.080 Uiso 1 1 calc R
H6C H 0.1048 -0.0651 0.2560 0.080 Uiso 1 1 calc R
C7 C -0.0150(3) 0.0262(3) 0.3901(2) 0.0554(14) Uani 1 1 d .
H7A H 0.0004 -0.0324 0.3870 0.083 Uiso 1 1 calc R
H7B H -0.0691 0.0293 0.3900 0.083 Uiso 1 1 calc R
H7C H 0.0041 0.0507 0.4322 0.083 Uiso 1 1 calc R
C8 C -0.0899(2) 0.1854(3) 0.3202(3) 0.0507(13) Uani 1 1 d .
H8A H -0.0871 0.2459 0.3127 0.076 Uiso 1 1 calc R
H8B H -0.0997 0.1744 0.3684 0.076 Uiso 1 1 calc R
H8C H -0.1299 0.1619 0.2926 0.076 Uiso 1 1 calc R
C9 C 0.0057(3) 0.2391(3) 0.1937(2) 0.0496(12) Uani 1 1 d .
H9A H -0.0248 0.2173 0.1565 0.074 Uiso 1 1 calc R
H9B H 0.0516 0.2624 0.1751 0.074 Uiso 1 1 calc R
H9C H -0.0215 0.2830 0.2178 0.074 Uiso 1 1 calc R
C10 C 0.1396(3) 0.1080(3) 0.1809(2) 0.0522(13) Uani 1 1 d .
H10A H 0.1309 0.0585 0.1526 0.078 Uiso 1 1 calc R
H10B H 0.1891 0.1048 0.2010 0.078 Uiso 1 1 calc R
H10C H 0.1359 0.1584 0.1528 0.078 Uiso 1 1 calc R
C11 C 0.2389(2) 0.1445(2) 0.39629(18) 0.0282(9) Uani 1 1 d .
C12 C 0.2406(2) 0.2327(2) 0.40391(19) 0.0290(9) Uani 1 1 d .
C13 C 0.1874(2) 0.2550(2) 0.45391(18) 0.0268(8) Uani 1 1 d .
C14 C 0.1536(2) 0.1810(2) 0.47690(18) 0.0281(9) Uani 1 1 d .
C15 C 0.1856(2) 0.1127(2) 0.44231(19) 0.0281(9) Uani 1 1 d .
C16 C 0.2889(2) 0.0944(3) 0.3501(2) 0.0432(11) Uani 1 1 d .
H16A H 0.2982 0.0395 0.3705 0.065 Uiso 1 1 calc R
H16B H 0.3358 0.1240 0.3442 0.065 Uiso 1 1 calc R
H16C H 0.2650 0.0871 0.3058 0.065 Uiso 1 1 calc R
C17 C 0.2951(2) 0.2920(3) 0.3716(2) 0.0419(11) Uani 1 1 d .
H17A H 0.3353 0.3037 0.4036 0.063 Uiso 1 1 calc R
H17B H 0.2701 0.3443 0.3597 0.063 Uiso 1 1 calc R
H17C H 0.3155 0.2664 0.3304 0.063 Uiso 1 1 calc R
C18 C 0.1751(3) 0.3420(2) 0.4809(2) 0.0398(10) Uani 1 1 d .
H18A H 0.1256 0.3457 0.5010 0.060 Uiso 1 1 calc R
H18B H 0.1793 0.3824 0.4437 0.060 Uiso 1 1 calc R
H18C H 0.2122 0.3545 0.5157 0.060 Uiso 1 1 calc R
C19 C 0.0973(2) 0.1738(3) 0.5332(2) 0.0417(11) Uani 1 1 d .
H19A H 0.0587 0.1341 0.5198 0.063 Uiso 1 1 calc R
H19B H 0.0750 0.2287 0.5416 0.063 Uiso 1 1 calc R
H19C H 0.1215 0.1541 0.5747 0.063 Uiso 1 1 calc R
C20 C 0.1755(3) 0.0223(2) 0.4620(2) 0.0411(11) Uani 1 1 d .
H20A H 0.1941 -0.0137 0.4256 0.062 Uiso 1 1 calc R
H20B H 0.1228 0.0110 0.4694 0.062 Uiso 1 1 calc R
H20C H 0.2029 0.0109 0.5040 0.062 Uiso 1 1 calc R
C21 C -0.0079(2) 0.3140(3) 0.42869(19) 0.0312(9) Uani 1 1 d .
H21 H -0.0172 0.2624 0.4511 0.037 Uiso 1 1 calc R
C22 C -0.0453(2) 0.3829(3) 0.4513(2) 0.0361(10) Uani 1 1 d .
C23 C -0.0318(2) 0.4580(3) 0.4168(2) 0.0398(11) Uani 1 1 d .
H23 H -0.0559 0.5078 0.4310 0.048 Uiso 1 1 calc R
C24 C 0.0157(2) 0.4602(3) 0.3629(2) 0.0340(10) Uani 1 1 d .
H24 H 0.0231 0.5110 0.3389 0.041 Uiso 1 1 calc R
C25 C 0.0535(2) 0.3875(2) 0.34291(18) 0.0258(8) Uani 1 1 d .
C26 C 0.1084(2) 0.3846(2) 0.28899(18) 0.0239(8) Uani 1 1 d .
C27 C 0.1244(2) 0.4535(2) 0.2471(2) 0.0315(9) Uani 1 1 d .
H27 H 0.0988 0.5048 0.2532 0.038 Uiso 1 1 calc R
C28 C 0.1771(2) 0.4462(3) 0.1974(2) 0.0357(10) Uani 1 1 d .
H28 H 0.1877 0.4927 0.1690 0.043 Uiso 1 1 calc R
C29 C 0.2154(2) 0.3712(3) 0.18801(19) 0.0299(9) Uani 1 1 d .
C30 C 0.1971(2) 0.3072(2) 0.23106(18) 0.0284(9) Uani 1 1 d .
H30 H 0.2229 0.2559 0.2257 0.034 Uiso 1 1 calc R
C31 C -0.0978(2) 0.3779(3) 0.5109(2) 0.0511(13) Uani 1 1 d .
H31A H -0.1082 0.3191 0.5212 0.077 Uiso 1 1 calc R
H31B H -0.1440 0.4066 0.4994 0.077 Uiso 1 1 calc R
H31C H -0.0752 0.4047 0.5506 0.077 Uiso 1 1 calc R
C32 C 0.2729(2) 0.3611(3) 0.1334(2) 0.0455(12) Uani 1 1 d .
H32A H 0.2882 0.3024 0.1309 0.068 Uiso 1 1 calc R
H32B H 0.3159 0.3960 0.1441 0.068 Uiso 1 1 calc R
H32C H 0.2522 0.3783 0.0896 0.068 Uiso 1 1 calc R
N1 N 0.04151(17) 0.31349(19) 0.37648(15) 0.0266(7) Uani 1 1 d .
N2 N 0.14509(17) 0.31094(18) 0.28075(15) 0.0240(7) Uani 1 1 d .
Yb1 Yb 0.111328(8) 0.196475(9) 0.348516(7) 0.02119(6) Uani 1 1 d .

loop_
_atom_site_aniso_label
_atom_site_aniso_U_11
_atom_site_aniso_U_22
_atom_site_aniso_U_33
_atom_site_aniso_U_23
_atom_site_aniso_U_13
_atom_site_aniso_U_12
C1 0.035(2) 0.022(2) 0.039(2) -0.0020(18) -0.0131(19) -0.0007(18)
C2 0.036(2) 0.028(2) 0.033(2) 0.0050(17) -0.0067(18) -0.0140(18)
C3 0.026(2) 0.039(2) 0.033(2) -0.0060(19) -0.0063(18) -0.0060(18)
C4 0.039(2) 0.029(2) 0.027(2) 0.0010(17) -0.0149(19) -0.0070(18)
C5 0.042(2) 0.032(2) 0.025(2) -0.0085(17) -0.0059(18) -0.0070(19)
C6 0.064(3) 0.033(3) 0.062(3) -0.011(2) -0.023(3) 0.008(2)
C7 0.057(3) 0.062(3) 0.046(3) 0.021(2) -0.009(2) -0.032(3)
C8 0.032(2) 0.061(3) 0.059(3) -0.009(3) -0.009(2) -0.004(2)
C9 0.059(3) 0.051(3) 0.038(3) 0.015(2) -0.024(2) -0.006(3)
C10 0.056(3) 0.066(3) 0.035(2) -0.020(2) 0.004(2) -0.011(3)
C11 0.026(2) 0.036(2) 0.023(2) -0.0042(17) -0.0071(16) 0.0049(18)
C12 0.027(2) 0.034(2) 0.025(2) 0.0023(18) -0.0053(17) -0.0034(17)
C13 0.031(2) 0.029(2) 0.0207(19) -0.0007(16) -0.0078(17) -0.0006(17)
C14 0.030(2) 0.035(2) 0.0197(19) -0.0016(16) -0.0060(16) 0.0009(17)
C15 0.032(2) 0.024(2) 0.028(2) 0.0018(16) -0.0108(17) -0.0007(16)
C16 0.031(2) 0.058(3) 0.041(2) -0.011(2) -0.003(2) 0.011(2)
C17 0.029(2) 0.050(3) 0.046(3) 0.008(2) -0.002(2) -0.011(2)
C18 0.052(3) 0.032(2) 0.035(2) -0.0070(19) -0.007(2) -0.004(2)
C19 0.049(3) 0.052(3) 0.025(2) 0.0061(19) 0.001(2) -0.002(2)
C20 0.053(3) 0.033(2) 0.038(2) 0.0080(19) -0.013(2) 0.000(2)
C21 0.027(2) 0.042(2) 0.025(2) -0.0009(18) -0.0007(17) -0.0017(18)
C22 0.028(2) 0.052(3) 0.028(2) -0.009(2) -0.0055(18) 0.006(2)
C23 0.037(3) 0.045(3) 0.038(2) -0.015(2) -0.005(2) 0.015(2)
C24 0.037(2) 0.029(2) 0.036(2) -0.0023(18) -0.0096(19) 0.0070(18)
C25 0.028(2) 0.027(2) 0.023(2) -0.0021(16) -0.0093(17) 0.0000(16)
C26 0.025(2) 0.0206(19) 0.0261(19) -0.0020(15) -0.0084(17) -0.0015(16)
C27 0.038(3) 0.026(2) 0.031(2) 0.0035(17) -0.0106(19) -0.0018(17)
C28 0.039(2) 0.036(2) 0.032(2) 0.0131(18) -0.006(2) -0.011(2)
C29 0.027(2) 0.041(2) 0.021(2) 0.0058(18) -0.0054(17) -0.0064(18)
C30 0.027(2) 0.029(2) 0.029(2) 0.0014(17) -0.0024(17) 0.0028(17)
C31 0.042(3) 0.077(4) 0.035(2) -0.014(2) 0.009(2) 0.007(2)
C32 0.036(3) 0.068(3) 0.032(2) 0.010(2) 0.0041(19) -0.004(2)
N1 0.0253(17) 0.0307(18) 0.0240(16) -0.0001(14) -0.0002(14) -0.0003(14)
N2 0.0241(17) 0.0254(17) 0.0225(16) -0.0008(13) -0.0007(13) -0.0008(14)
Yb1 0.02355(10) 0.02000(9) 0.02002(9) 0.00127(7) -0.00161(7) -0.00088(7)

loop_
_atom_type_symbol
_atom_type_description
_atom_type_scat_dispersion_real
_atom_type_scat_dispersion_imag
_atom_type_scat_source
C C 0.0033 0.0016 'International Tables Vol C Tables 4.2.6.8 and 6.1.1.4'
H H 0.0000 0.0000 'International Tables Vol C Tables 4.2.6.8 and 6.1.1.4'
N N 0.0061 0.0033 'International Tables Vol C Tables 4.2.6.8 and 6.1.1.4'
Yb Yb -0.3850 5.5486 'International Tables Vol C Tables 4.2.6.8 and 6.1.1.4'

loop_
_geom_angle_atom_site_label_1
_geom_angle_atom_site_label_2
_geom_angle_atom_site_label_3
_geom_angle
C2 C1 C5 107.9(3)
C2 C1 C6 126.4(4)
C5 C1 C6 124.6(4)
C2 C1 Yb1 74.4(2)
C5 C1 Yb1 74.0(2)
C6 C1 Yb1 127.1(3)
C1 C2 C3 107.7(3)
C1 C2 C7 126.8(4)
C3 C2 C7 125.4(4)
C1 C2 Yb1 74.7(2)
C3 C2 Yb1 74.7(2)
C7 C2 Yb1 120.2(3)
C4 C3 C2 108.3(4)
C4 C3 C8 124.4(4)
C2 C3 C8 126.9(4)
C4 C3 Yb1 74.6(2)
C2 C3 Yb1 74.2(2)
C8 C3 Yb1 122.9(3)
C5 C4 C3 107.3(3)
C5 C4 C9 126.6(4)
C3 C4 C9 125.9(4)
C5 C4 Yb1 74.0(2)
C3 C4 Yb1 74.5(2)
C9 C4 Yb1 120.4(3)
C4 C5 C1 108.8(4)
C4 C5 C10 126.8(4)
C1 C5 C10 124.3(4)
C4 C5 Yb1 75.2(2)
C1 C5 Yb1 74.9(2)
C10 C5 Yb1 119.4(3)
C1 C6 H6A 109.5
C1 C6 H6B 109.5
H6A C6 H6B 109.5
C1 C6 H6C 109.5
H6A C6 H6C 109.5
H6B C6 H6C 109.5
C2 C7 H7A 109.5
C2 C7 H7B 109.5
H7A C7 H7B 109.5
C2 C7 H7C 109.5
H7A C7 H7C 109.5
H7B C7 H7C 109.5
C3 C8 H8A 109.5
C3 C8 H8B 109.5
H8A C8 H8B 109.5
C3 C8 H8C 109.5
H8A C8 H8C 109.5
H8B C8 H8C 109.5
C4 C9 H9A 109.5
C4 C9 H9B 109.5
H9A C9 H9B 109.5
C4 C9 H9C 109.5
H9A C9 H9C 109.5
H9B C9 H9C 109.5
C5 C10 H10A 109.5
C5 C10 H10B 109.5
H10A C10 H10B 109.5
C5 C10 H10C 109.5
H10A C10 H10C 109.5
H10B C10 H10C 109.5
C15 C11 C12 107.7(3)
C15 C11 C16 126.9(4)
C12 C11 C16 125.3(4)
C15 C11 Yb1 75.2(2)
C12 C11 Yb1 75.1(2)
C16 C11 Yb1 118.6(2)
C11 C12 C13 107.9(3)
C11 C12 C17 126.5(4)
C13 C12 C17 125.3(4)
C11 C12 Yb1 73.7(2)
C13 C12 Yb1 75.0(2)
C17 C12 Yb1 122.8(3)
C14 C13 C12 107.9(3)
C14 C13 C18 126.8(3)
C12 C13 C18 125.2(4)
C14 C13 Yb1 74.3(2)
C12 C13 Yb1 73.9(2)
C18 C13 Yb1 121.6(2)
C13 C14 C15 108.5(3)
C13 C14 C19 126.4(4)
C15 C14 C19 124.9(4)
C13 C14 Yb1 75.0(2)
C15 C14 Yb1 74.4(2)
C19 C14 Yb1 120.8(3)
C14 C15 C11 108.0(3)
C14 C15 C20 124.6(4)
C11 C15 C20 126.3(4)
C14 C15 Yb1 74.7(2)
C11 C15 Yb1 73.6(2)
C20 C15 Yb1 127.1(3)
C11 C16 H16A 109.5
C11 C16 H16B 109.5
H16A C16 H16B 109.5
C11 C16 H16C 109.5
H16A C16 H16C 109.5
H16B C16 H16C 109.5
C12 C17 H17A 109.5
C12 C17 H17B 109.5
H17A C17 H17B 109.5
C12 C17 H17C 109.5
H17A C17 H17C 109.5
H17B C17 H17C 109.5
C13 C18 H18A 109.5
C13 C18 H18B 109.5
H18A C18 H18B 109.5
C13 C18 H18C 109.5
H18A C18 H18C 109.5
H18B C18 H18C 109.5
C14 C19 H19A 109.5
C14 C19 H19B 109.5
H19A C19 H19B 109.5
C14 C19 H19C 109.5
H19A C19 H19C 109.5
H19B C19 H19C 109.5
C15 C20 H20A 109.5
C15 C20 H20B 109.5
H20A C20 H20B 109.5
C15 C20 H20C 109.5
H20A C20 H20C 109.5
H20B C20 H20C 109.5
N1 C21 C22 125.1(4)
N1 C21 H21 117.5
C22 C21 H21 117.5
C21 C22 C23 116.5(4)
C21 C22 C31 121.3(4)
C23 C22 C31 122.1(4)
C24 C23 C22 120.6(4)
C24 C23 H23 119.7
C22 C23 H23 119.7
C23 C24 C25 120.2(4)
C23 C24 H24 119.9
C25 C24 H24 119.9
N1 C25 C24 120.1(3)
N1 C25 C26 115.6(3)
C24 C25 C26 124.3(3)
N2 C26 C27 120.5(3)
N2 C26 C25 116.5(3)
C27 C26 C25 123.0(3)
C28 C27 C26 119.7(4)
C28 C27 H27 120.2
C26 C27 H27 120.2
C27 C28 C29 120.8(4)
C27 C28 H28 119.6
C29 C28 H28 119.6
C30 C29 C28 116.1(4)
C30 C29 C32 121.9(4)
C28 C29 C32 122.0(4)
N2 C30 C29 125.5(4)
N2 C30 H30 117.3
C29 C30 H30 117.3
C22 C31 H31A 109.5
C22 C31 H31B 109.5
H31A C31 H31B 109.5
C22 C31 H31C 109.5
H31A C31 H31C 109.5
H31B C31 H31C 109.5
C29 C32 H32A 109.5
C29 C32 H32B 109.5
H32A C32 H32B 109.5
C29 C32 H32C 109.5
H32A C32 H32C 109.5
H32B C32 H32C 109.5
C21 N1 C25 117.5(3)
C21 N1 Yb1 122.7(2)
C25 N1 Yb1 119.6(2)
C30 N2 C26 117.4(3)
C30 N2 Yb1 123.7(2)
C26 N2 Yb1 118.7(2)
N1 Yb1 N2 69.38(10)
N1 Yb1 C11 130.36(11)
N2 Yb1 C11 102.78(11)
N1 Yb1 C5 120.32(12)
N2 Yb1 C5 88.85(11)
C11 Yb1 C5 108.00(12)
N1 Yb1 C12 101.94(11)
N2 Yb1 C12 80.37(11)
C11 Yb1 C12 31.22(11)
C5 Yb1 C12 129.15(13)
N1 Yb1 C2 105.72(12)
N2 Yb1 C2 132.10(11)
C11 Yb1 C2 113.18(12)
C5 Yb1 C2 51.17(12)
C12 Yb1 C2 143.25(12)
N1 Yb1 C15 121.24(11)
N2 Yb1 C15 131.22(11)
C11 Yb1 C15 31.17(11)
C5 Yb1 C15 114.88(12)
C12 Yb1 C15 51.29(11)
C2 Yb1 C15 93.21(12)
N1 Yb1 C1 132.46(12)
N2 Yb1 C1 119.51(11)
C11 Yb1 C1 95.01(12)
C5 Yb1 C1 31.01(12)
C12 Yb1 C1 125.28(12)
C2 Yb1 C1 30.88(12)
C15 Yb1 C1 89.00(11)
N1 Yb1 C14 90.36(11)
N2 Yb1 C14 122.63(11)
C11 Yb1 C14 51.40(11)
C5 Yb1 C14 143.47(12)
C12 Yb1 C14 51.15(12)
C2 Yb1 C14 104.64(12)
C15 Yb1 C14 30.91(11)
C1 Yb1 C14 113.65(12)
N1 Yb1 C3 81.43(12)
N2 Yb1 C3 105.36(12)
C11 Yb1 C3 143.77(13)
C5 Yb1 C3 50.92(12)
C12 Yb1 C3 174.16(12)
C2 Yb1 C3 31.09(12)
C15 Yb1 C3 122.88(12)
C1 Yb1 C3 51.04(12)
C14 Yb1 C3 124.55(12)
N1 Yb1 C4 89.75(11)
N2 Yb1 C4 80.68(11)
C11 Yb1 C4 138.78(12)
C5 Yb1 C4 30.85(12)
C12 Yb1 C4 152.50(12)
C2 Yb1 C4 51.43(12)
C15 Yb1 C4 140.03(11)
C1 Yb1 C4 51.25(12)
C14 Yb1 C4 154.86(12)
C3 Yb1 C4 30.95(12)
N1 Yb1 C13 79.25(11)
N2 Yb1 C13 91.93(11)
C11 Yb1 C13 51.49(11)
C5 Yb1 C13 159.06(12)
C12 Yb1 C13 31.09(11)
C2 Yb1 C13 135.16(12)
C15 Yb1 C13 51.07(11)
C1 Yb1 C13 140.06(11)
C14 Yb1 C13 30.72(11)
C3 Yb1 C13 147.51(12)
C4 Yb1 C13 168.41(12)

loop_
_geom_bond_atom_site_label_1
_geom_bond_atom_site_label_2
_geom_bond_distance
C1 C2 1.410(6)
C1 C5 1.414(5)
C1 C6 1.513(6)
C1 Yb1 2.650(4)
C2 C3 1.420(5)
C2 C7 1.511(5)
C2 Yb1 2.646(4)
C3 C4 1.416(5)
C3 C8 1.499(6)
C3 Yb1 2.653(4)
C4 C5 1.408(6)
C4 C9 1.514(5)
C4 Yb1 2.654(4)
C5 C10 1.509(6)
C5 Yb1 2.639(4)
C6 H6A 0.9800
C6 H6B 0.9800
C6 H6C 0.9800
C7 H7A 0.9800
C7 H7B 0.9800
C7 H7C 0.9800
C8 H8A 0.9800
C8 H8B 0.9800
C8 H8C 0.9800
C9 H9A 0.9800
C9 H9B 0.9800
C9 H9C 0.9800
C10 H10A 0.9800
C10 H10B 0.9800
C10 H10C 0.9800
C11 C15 1.417(5)
C11 C12 1.419(5)
C11 C16 1.512(5)
C11 Yb1 2.628(4)
C12 C13 1.422(5)
C12 C17 1.508(5)
C12 Yb1 2.646(4)
C13 C14 1.407(5)
C13 C18 1.506(5)
C13 Yb1 2.660(3)
C14 C15 1.412(5)
C14 C19 1.509(5)
C14 Yb1 2.651(3)
C15 C20 1.508(5)
C15 Yb1 2.647(4)
C16 H16A 0.9800
C16 H16B 0.9800
C16 H16C 0.9800
C17 H17A 0.9800
C17 H17B 0.9800
C17 H17C 0.9800
C18 H18A 0.9800
C18 H18B 0.9800
C18 H18C 0.9800
C19 H19A 0.9800
C19 H19B 0.9800
C19 H19C 0.9800
C20 H20A 0.9800
C20 H20B 0.9800
C20 H20C 0.9800
C21 N1 1.362(5)
C21 C22 1.369(5)
C21 H21 0.9500
C22 C23 1.400(6)
C22 C31 1.510(6)
C23 C24 1.366(6)
C23 H23 0.9500
C24 C25 1.406(5)
C24 H24 0.9500
C25 N1 1.373(5)
C25 C26 1.454(5)
C26 N2 1.362(4)
C26 C27 1.405(5)
C27 C28 1.371(5)
C27 H27 0.9500
C28 C29 1.397(6)
C28 H28 0.9500
C29 C30 1.370(5)
C29 C32 1.505(5)
C30 N2 1.358(5)
C30 H30 0.9500
C31 H31A 0.9800
C31 H31B 0.9800
C31 H31C 0.9800
C32 H32A 0.9800
C32 H32B 0.9800
C32 H32C 0.9800
N1 Yb1 2.324(3)
N2 Yb1 2.346(3)
